data_7213778
loop_
_publ_author_name
'Ion, Adrian E.'
'Nica, Simona'
'Madalan, Augustin M.'
'Maxim, Catalin'
'Julve, Miguel'
'Lloret, Francesc'
'Andruh, Marius'

_publ_section_title
;
 One-dimensional coordination polymers constructed from di- and trinuclear
 {3d--4f} tectons. A new useful spacer in crystal engineering:
 1,3-bis(4-pyridyl)azulene
;
_journal_issue 3
_journal_name_full CrystEngComm
_journal_page_first 319
_journal_paper_doi 10.1039/c3ce41592a
_journal_volume 16
_journal_year 2014
_chemical_formula_sum 'C39 H36 Eu N7 O14 Zn'
_chemical_formula_weight 1044.08
_chemical_name_systematic
;
 ?
;
_space_group_IT_number 2
_symmetry_cell_setting triclinic
_symmetry_space_group_name_Hall '-P 1'
_symmetry_space_group_name_H-M 'P -1'
_atom_sites_solution_hydrogens geom
_atom_sites_solution_primary direct
_atom_sites_solution_secondary difmap
_audit_creation_method SHELXL-97
_cell_angle_alpha 74.727(13)
_cell_angle_beta 81.420(12)
_cell_angle_gamma 80.592(13)
_cell_formula_units_Z 2
_cell_length_a 9.4060(14)
_cell_length_b 13.526(3)
_cell_length_c 18.568(3)
_cell_measurement_reflns_used 12922
_cell_measurement_temperature 293(2)
_cell_measurement_theta_max 24.91
_cell_measurement_theta_min 2.16
_cell_volume 2234.2(7)
_computing_cell_refinement X-Area
_computing_data_collection X-Area
_computing_data_reduction X-Area
_computing_structure_refinement 'SHELXL-97 (Sheldrick, 1997)'
_computing_structure_solution 'SHELXS-97 (Sheldrick, 1997)'
_diffrn_ambient_temperature 293(2)
_diffrn_measured_fraction_theta_full 0.980
_diffrn_measured_fraction_theta_max 0.980
_diffrn_measurement_device_type 'STOE-IPDS II'
_diffrn_measurement_method 'omega scans'
_diffrn_radiation_monochromator graphite
_diffrn_radiation_source 'fine-focus sealed tube'
_diffrn_radiation_type MoK\a
_diffrn_radiation_wavelength 0.71073
_diffrn_reflns_av_R_equivalents 0.1006
_diffrn_reflns_av_sigmaI/netI 0.1208
_diffrn_reflns_limit_h_max 10
_diffrn_reflns_limit_h_min -11
_diffrn_reflns_limit_k_max 16
_diffrn_reflns_limit_k_min -16
_diffrn_reflns_limit_l_max 21
_diffrn_reflns_limit_l_min -21
_diffrn_reflns_number 16057
_diffrn_reflns_theta_full 24.91
_diffrn_reflns_theta_max 24.91
_diffrn_reflns_theta_min 2.16
_exptl_absorpt_coefficient_mu 1.998
_exptl_absorpt_correction_T_max 0.8684
_exptl_absorpt_correction_T_min 0.6551
_exptl_absorpt_correction_type multi-scan
_exptl_absorpt_process_details
;
[c.f. r.h. blessing, acta cryst. (1995), a51, 33-38]
;
_exptl_crystal_colour green
_exptl_crystal_density_diffrn 1.552
_exptl_crystal_density_meas ?
_exptl_crystal_density_method 'not measured'
_exptl_crystal_description prism
_exptl_crystal_F_000 1048
_exptl_crystal_size_max 0.4
_exptl_crystal_size_mid 0.15
_exptl_crystal_size_min 0.03
_refine_diff_density_max 2.478
_refine_diff_density_min -1.619
_refine_diff_density_rms 0.171
_refine_ls_extinction_method none
_refine_ls_goodness_of_fit_ref 0.984
_refine_ls_hydrogen_treatment constr
_refine_ls_matrix_type full
_refine_ls_number_parameters 559
_refine_ls_number_reflns 7624
_refine_ls_number_restraints 0
_refine_ls_restrained_S_all 0.984
_refine_ls_R_factor_all 0.1402
_refine_ls_R_factor_gt 0.0878
_refine_ls_shift/su_max 0.001
_refine_ls_shift/su_mean 0.000
_refine_ls_structure_factor_coef Fsqd
_refine_ls_weighting_details 'calc w=1/[\s^2^(Fo^2^)+(0.1354P)^2^+0.0000P] where P=(Fo^2^+2Fc^2^)/3'
_refine_ls_weighting_scheme calc
_refine_ls_wR_factor_gt 0.2089
_refine_ls_wR_factor_ref 0.2390
_reflns_number_gt 4451
_reflns_number_total 7624
_reflns_threshold_expression >2sigma(I)
_cod_data_source_file c3ce41592a.txt
_cod_data_source_block shelxl
_cod_depositor_comments
;
The following automatic conversions were performed:

'_symmetry_cell_setting' value 'Triclinic' changed to 'triclinic'
according to
/usr/data/users/saulius/automatic-downloads/current/RSC/lib/dictionaries/cif_core.dic
dictionary named 'cif_core.dic' version 2.4.2 from 2011-04-26.

Automatic conversion script
Id: cif_fix_values 2281 2013-09-26 08:29:07Z andrius 

The following automatic conversions were performed:

'_exptl_crystal_density_meas' value 'not measured' was changed to '?'
- the value is perceived as not measured.

Automatic conversion script
Id: cif_fix_values 3008 2015-01-20 13:52:24Z robertas 
;
_cod_original_cell_volume 2234.3(6)
_cod_original_sg_symbol_H-M P-1
_cod_database_code 7213778

loop_
_symmetry_equiv_pos_as_xyz
'x, y, z'
'-x, -y, -z'

loop_
_atom_site_label
_atom_site_type_symbol
_atom_site_fract_x
_atom_site_fract_y
_atom_site_fract_z
_atom_site_U_iso_or_equiv
_atom_site_adp_type
_atom_site_occupancy
_atom_site_symmetry_multiplicity
_atom_site_calc_flag
_atom_site_refinement_flags
C1 C -0.3223(19) 0.7028(17) 0.2234(12) 0.114(7) Uani 1 1 d .
H1A H -0.2875 0.7367 0.2554 0.172 Uiso 1 1 calc R
H1B H -0.4031 0.6684 0.2500 0.172 Uiso 1 1 calc R
H1C H -0.3525 0.7531 0.1795 0.172 Uiso 1 1 calc R
C2 C -0.2388(14) 0.5700(10) 0.1543(7) 0.061(3) Uani 1 1 d .
C3 C -0.3746(15) 0.5819(12) 0.1289(8) 0.073(4) Uani 1 1 d .
H3 H -0.4507 0.6277 0.1443 0.088 Uiso 1 1 calc R
C4 C -0.394(2) 0.5250(16) 0.0806(11) 0.102(6) Uani 1 1 d .
H4 H -0.4817 0.5351 0.0608 0.123 Uiso 1 1 calc R
C5 C -0.284(2) 0.4534(13) 0.0613(8) 0.084(5) Uani 1 1 d .
H5 H -0.3003 0.4141 0.0297 0.101 Uiso 1 1 calc R
C6 C -0.1454(16) 0.4377(10) 0.0889(7) 0.063(3) Uani 1 1 d .
C7 C -0.1292(15) 0.4983(10) 0.1369(7) 0.058(3) Uani 1 1 d .
C8 C -0.0403(17) 0.3645(11) 0.0627(7) 0.067(4) Uani 1 1 d .
H8 H -0.0658 0.3386 0.0254 0.080 Uiso 1 1 calc R
C9 C 0.174(2) 0.2513(17) 0.0495(11) 0.108(6) Uani 1 1 d .
H9A H 0.1084 0.2112 0.0372 0.130 Uiso 1 1 calc R
H9B H 0.2227 0.2871 0.0024 0.130 Uiso 1 1 calc R
C10 C 0.281(3) 0.1803(18) 0.0900(13) 0.121(7) Uani 1 1 d .
H10A H 0.3199 0.1282 0.0625 0.145 Uiso 1 1 calc R
H10B H 0.2344 0.1455 0.1382 0.145 Uiso 1 1 calc R
C11 C 0.401(3) 0.228(2) 0.1030(14) 0.136(9) Uani 1 1 d .
H11A H 0.4387 0.2691 0.0551 0.163 Uiso 1 1 calc R
H11B H 0.4770 0.1730 0.1204 0.163 Uiso 1 1 calc R
C12 C 0.4698(19) 0.3035(16) 0.1915(11) 0.096(5) Uani 1 1 d .
H12 H 0.5586 0.2656 0.1807 0.115 Uiso 1 1 calc R
C13 C 0.4702(14) 0.3638(13) 0.2455(11) 0.087(5) Uani 1 1 d .
C14 C 0.5939(17) 0.3496(16) 0.2828(12) 0.103(7) Uani 1 1 d .
H14 H 0.6726 0.3015 0.2735 0.123 Uiso 1 1 calc R
C15 C 0.598(2) 0.407(2) 0.3330(15) 0.129(9) Uani 1 1 d .
H15 H 0.6809 0.3981 0.3571 0.155 Uiso 1 1 calc R
C16 C 0.487(2) 0.4754(14) 0.3482(10) 0.094(6) Uani 1 1 d .
H16 H 0.4929 0.5128 0.3828 0.113 Uiso 1 1 calc R
C17 C 0.3621(17) 0.4920(12) 0.3137(8) 0.075(4) Uani 1 1 d .
C18 C 0.3522(14) 0.4363(11) 0.2618(8) 0.068(4) Uani 1 1 d .
C19 C 0.234(3) 0.6150(16) 0.3840(11) 0.117(7) Uani 1 1 d .
H19A H 0.1448 0.6603 0.3862 0.176 Uiso 1 1 calc R
H19B H 0.3142 0.6546 0.3735 0.176 Uiso 1 1 calc R
H19C H 0.2410 0.5652 0.4314 0.176 Uiso 1 1 calc R
C20 C 0.0784(15) 0.2594(11) 0.3360(8) 0.069(4) Uani 1 1 d .
H20 H 0.1413 0.3015 0.3432 0.083 Uiso 1 1 calc R
C21 C 0.0033(15) 0.2005(11) 0.3983(7) 0.063(3) Uani 1 1 d .
H21 H 0.0136 0.2052 0.4463 0.076 Uiso 1 1 calc R
C22 C -0.0890(13) 0.1333(10) 0.3887(7) 0.063(3) Uani 1 1 d .
C23 C -0.1005(16) 0.1323(11) 0.3159(7) 0.069(4) Uani 1 1 d .
H23 H -0.1591 0.0888 0.3066 0.083 Uiso 1 1 calc R
C24 C -0.0276(15) 0.1938(10) 0.2578(7) 0.065(3) Uani 1 1 d .
H24 H -0.0413 0.1918 0.2097 0.077 Uiso 1 1 calc R
C25 C -0.1711(15) 0.0743(10) 0.4540(7) 0.064(3) Uani 1 1 d .
C26 C -0.2157(14) -0.0225(11) 0.4629(7) 0.061(3) Uani 1 1 d .
C27 C -0.1674(17) -0.0893(13) 0.4168(8) 0.077(4) Uani 1 1 d .
H27 H -0.1042 -0.0639 0.3748 0.092 Uiso 1 1 calc R
C28 C -0.198(2) -0.1881(13) 0.4232(8) 0.101(6) Uani 1 1 d .
H28 H -0.1490 -0.2209 0.3869 0.122 Uiso 1 1 calc R
C29 C -0.295(2) -0.2454(14) 0.4775(10) 0.097(5) Uani 1 1 d .
H29 H -0.3099 -0.3078 0.4695 0.116 Uiso 1 1 calc R
C30 C -0.370(2) -0.2196(14) 0.5408(10) 0.091(5) Uani 1 1 d .
H30 H -0.4292 -0.2679 0.5691 0.109 Uiso 1 1 calc R
C31 C -0.3735(16) -0.1366(12) 0.5700(8) 0.071(4) Uani 1 1 d .
H31 H -0.4277 -0.1392 0.6165 0.085 Uiso 1 1 calc R
C32 C -0.3040(14) -0.0456(11) 0.5377(7) 0.061(3) Uani 1 1 d .
C33 C -0.3066(15) 0.0358(11) 0.5717(7) 0.065(3) Uani 1 1 d .
C34 C -0.2242(15) 0.1089(12) 0.5222(7) 0.071(4) Uani 1 1 d .
H34 H -0.2065 0.1697 0.5316 0.085 Uiso 1 1 calc R
C35 C -0.3713(15) 0.0428(11) 0.6459(8) 0.068(4) Uani 1 1 d .
C36 C -0.296(2) 0.0761(14) 0.6924(9) 0.089(5) Uani 1 1 d .
H36 H -0.2036 0.0942 0.6756 0.107 Uiso 1 1 calc R
C37 C -0.361(2) 0.0824(16) 0.7652(10) 0.106(6) Uani 1 1 d .
H37 H -0.3065 0.1021 0.7957 0.128 Uiso 1 1 calc R
C38 C -0.562(2) 0.0311(15) 0.7472(10) 0.094(5) Uani 1 1 d .
H38 H -0.6562 0.0167 0.7650 0.113 Uiso 1 1 calc R
C39 C -0.5102(17) 0.0185(13) 0.6787(9) 0.080(4) Uani 1 1 d .
H39 H -0.5668 -0.0067 0.6523 0.096 Uiso 1 1 calc R
N1 N 0.0862(14) 0.3289(9) 0.0837(6) 0.071(3) Uani 1 1 d .
N2 N 0.3686(14) 0.2935(10) 0.1566(8) 0.081(4) Uani 1 1 d .
N3 N 0.0625(11) 0.2573(9) 0.2636(6) 0.061(3) Uani 1 1 d .
N4 N -0.4913(17) 0.0622(12) 0.7919(8) 0.092(4) Uani 1 1 d .
N5 N -0.1178(17) 0.5249(13) 0.3745(7) 0.085(4) Uani 1 1 d .
N6 N -0.0017(15) 0.8375(12) 0.2198(11) 0.090(4) Uani 1 1 d .
N7 N 0.2579(15) 0.6980(11) 0.1041(8) 0.083(4) Uani 1 1 d .
O1 O -0.2072(10) 0.6277(8) 0.2011(6) 0.075(3) Uani 1 1 d .
O2 O -0.0008(9) 0.4922(7) 0.1652(5) 0.062(2) Uani 1 1 d .
O3 O 0.2283(9) 0.4577(7) 0.2288(5) 0.068(2) Uani 1 1 d .
O4 O 0.2389(12) 0.5626(9) 0.3259(5) 0.082(3) Uani 1 1 d .
O5 O -0.0572(13) 0.4670(8) 0.3364(6) 0.084(3) Uani 1 1 d .
O6 O -0.1082(14) 0.6214(10) 0.3483(6) 0.100(4) Uani 1 1 d .
O7 O -0.197(2) 0.4956(14) 0.4324(7) 0.152(7) Uani 1 1 d .
O8 O -0.0348(15) 0.7923(10) 0.1754(9) 0.115(4) Uani 1 1 d .
O9 O 0.0559(15) 0.7731(11) 0.2741(7) 0.104(4) Uani 1 1 d .
O10 O -0.0218(18) 0.9216(12) 0.2236(10) 0.134(5) Uani 1 1 d .
O11 O 0.1496(15) 0.6588(10) 0.0954(5) 0.099(4) Uani 1 1 d .
O12 O 0.2741(11) 0.6937(9) 0.1706(5) 0.081(3) Uani 1 1 d .
O13 O 0.3371(16) 0.7409(12) 0.0511(7) 0.133(5) Uani 1 1 d .
O14W O -0.1885(19) 1.1254(17) 0.1082(12) 0.219(12) Uani 1 1 d .
Zn1 Zn 0.15628(15) 0.36297(12) 0.17417(8) 0.0586(4) Uani 1 1 d .
Eu Eu 0.05514(7) 0.60594(6) 0.23006(4) 0.0572(3) Uani 1 1 d .

loop_
_atom_site_aniso_label
_atom_site_aniso_U_11
_atom_site_aniso_U_22
_atom_site_aniso_U_33
_atom_site_aniso_U_23
_atom_site_aniso_U_13
_atom_site_aniso_U_12
C1 0.070(11) 0.127(17) 0.141(17) -0.037(14) -0.005(11) 0.006(11)
C2 0.057(8) 0.061(8) 0.063(8) -0.005(6) -0.019(6) -0.010(6)
C3 0.050(7) 0.071(10) 0.082(9) 0.010(8) -0.009(7) -0.005(7)
C4 0.080(11) 0.114(15) 0.126(15) -0.027(12) -0.062(11) -0.008(11)
C5 0.111(13) 0.083(12) 0.068(9) -0.001(8) -0.039(9) -0.042(10)
C6 0.084(9) 0.049(8) 0.051(7) 0.006(6) -0.017(7) -0.015(7)
C7 0.070(8) 0.044(7) 0.055(7) 0.010(6) -0.016(6) -0.020(6)
C8 0.085(10) 0.070(9) 0.045(7) -0.013(6) -0.002(7) -0.012(8)
C9 0.128(17) 0.115(16) 0.089(12) -0.049(12) 0.011(12) -0.018(13)
C10 0.123(18) 0.113(17) 0.115(16) -0.038(14) 0.038(14) -0.007(15)
C11 0.100(16) 0.130(19) 0.16(2) -0.056(17) 0.035(15) 0.024(14)
C12 0.060(10) 0.109(15) 0.103(13) -0.009(11) 0.011(9) -0.011(9)
C13 0.041(8) 0.080(11) 0.116(13) 0.027(10) -0.018(8) -0.011(7)
C14 0.048(9) 0.101(15) 0.135(17) 0.026(12) -0.030(10) -0.013(9)
C15 0.070(12) 0.122(19) 0.17(2) 0.045(16) -0.054(14) -0.039(13)
C16 0.095(13) 0.085(12) 0.097(12) 0.031(9) -0.042(10) -0.056(11)
C17 0.073(10) 0.077(10) 0.068(9) 0.020(8) -0.023(7) -0.033(8)
C18 0.049(7) 0.072(9) 0.068(8) 0.023(7) -0.017(6) -0.026(7)
C19 0.150(19) 0.117(16) 0.099(13) -0.036(12) -0.045(13) -0.014(14)
C20 0.059(8) 0.071(9) 0.070(9) 0.000(7) -0.005(6) -0.018(7)
C21 0.066(8) 0.066(9) 0.054(7) -0.004(6) -0.005(6) -0.018(7)
C22 0.050(7) 0.062(8) 0.054(7) 0.012(6) -0.001(5) 0.003(6)
C23 0.072(9) 0.069(9) 0.063(8) -0.001(7) -0.022(7) -0.012(7)
C24 0.073(9) 0.053(8) 0.052(7) 0.009(6) 0.009(6) -0.015(7)
C25 0.069(8) 0.048(8) 0.062(8) 0.009(6) -0.010(6) -0.006(6)
C26 0.057(7) 0.062(9) 0.058(7) -0.003(6) -0.010(6) -0.006(6)
C27 0.089(11) 0.084(11) 0.051(7) -0.005(7) -0.005(7) -0.017(8)
C28 0.18(2) 0.068(11) 0.055(8) -0.014(8) 0.009(10) -0.027(12)
C29 0.125(15) 0.079(12) 0.089(12) -0.002(9) -0.010(11) -0.052(11)
C30 0.098(12) 0.091(13) 0.079(10) -0.007(9) 0.009(9) -0.034(10)
C31 0.071(9) 0.075(10) 0.064(8) -0.009(7) 0.001(7) -0.019(7)
C32 0.060(7) 0.066(9) 0.047(6) 0.009(6) -0.001(5) -0.019(6)
C33 0.073(9) 0.061(9) 0.050(7) 0.002(6) 0.001(6) -0.014(7)
C34 0.072(9) 0.074(10) 0.062(8) -0.010(7) 0.006(7) -0.018(7)
C35 0.069(9) 0.070(9) 0.061(8) -0.015(7) 0.004(7) -0.010(7)
C36 0.095(12) 0.094(13) 0.077(10) -0.018(9) 0.002(9) -0.020(9)
C37 0.124(17) 0.113(16) 0.074(11) -0.013(10) -0.003(11) -0.017(12)
C38 0.077(11) 0.105(14) 0.089(12) -0.025(10) 0.014(9) 0.003(10)
C39 0.074(10) 0.089(12) 0.076(10) -0.018(8) -0.001(8) -0.017(8)
N1 0.084(9) 0.070(8) 0.057(6) -0.012(6) 0.012(6) -0.029(7)
N2 0.070(8) 0.069(8) 0.090(9) -0.004(7) 0.008(7) -0.007(6)
N3 0.048(6) 0.070(7) 0.056(6) -0.002(5) 0.001(5) -0.007(5)
N4 0.092(10) 0.104(11) 0.071(8) -0.020(8) 0.008(8) -0.009(8)
N5 0.112(11) 0.089(11) 0.060(7) -0.007(7) -0.005(7) -0.052(9)
N6 0.076(9) 0.058(9) 0.142(14) -0.046(10) 0.015(9) -0.020(7)
N7 0.071(8) 0.101(11) 0.073(9) -0.014(7) 0.003(7) -0.023(7)
O1 0.065(6) 0.075(7) 0.089(7) -0.031(5) -0.018(5) 0.008(5)
O2 0.053(5) 0.063(6) 0.073(5) -0.015(4) -0.017(4) -0.012(4)
O3 0.047(5) 0.085(7) 0.068(5) -0.002(5) -0.019(4) -0.016(4)
O4 0.093(8) 0.097(8) 0.062(6) -0.004(5) -0.035(5) -0.028(6)
O5 0.106(8) 0.064(7) 0.081(7) -0.018(6) 0.002(6) -0.017(6)
O6 0.115(9) 0.098(9) 0.085(7) -0.031(7) 0.032(7) -0.036(7)
O7 0.201(17) 0.188(16) 0.072(8) -0.028(9) 0.052(9) -0.108(13)
O8 0.109(10) 0.073(8) 0.164(13) -0.026(8) -0.015(9) -0.018(7)
O9 0.117(10) 0.098(10) 0.091(8) 0.000(7) -0.012(7) -0.028(8)
O10 0.138(13) 0.074(9) 0.191(16) -0.029(10) -0.022(11) -0.015(8)
O11 0.133(10) 0.121(10) 0.049(5) -0.016(6) -0.002(6) -0.049(8)
O12 0.071(6) 0.106(8) 0.064(6) -0.003(5) -0.005(5) -0.034(6)
O13 0.118(10) 0.166(14) 0.081(8) 0.021(8) 0.036(7) -0.050(10)
O14W 0.109(12) 0.23(2) 0.23(2) 0.131(18) -0.045(13) -0.040(13)
Zn1 0.0511(8) 0.0576(10) 0.0578(8) -0.0015(7) 0.0020(6) -0.0090(7)
Eu 0.0545(4) 0.0630(5) 0.0520(4) -0.0071(3) -0.0061(3) -0.0131(3)

loop_
_atom_type_symbol
_atom_type_description
_atom_type_scat_dispersion_real
_atom_type_scat_dispersion_imag
_atom_type_scat_source
C C 0.0033 0.0016 'International Tables Vol C Tables 4.2.6.8 and 6.1.1.4'
H H 0.0000 0.0000 'International Tables Vol C Tables 4.2.6.8 and 6.1.1.4'
N N 0.0061 0.0033 'International Tables Vol C Tables 4.2.6.8 and 6.1.1.4'
O O 0.0106 0.0060 'International Tables Vol C Tables 4.2.6.8 and 6.1.1.4'
Zn Zn 0.2839 1.4301 'International Tables Vol C Tables 4.2.6.8 and 6.1.1.4'
Eu Eu -0.1578 3.6682 'International Tables Vol C Tables 4.2.6.8 and 6.1.1.4'

loop_
_geom_angle_atom_site_label_1
_geom_angle_atom_site_label_2
_geom_angle_atom_site_label_3
_geom_angle
O1 C1 H1A 109.5
O1 C1 H1B 109.5
H1A C1 H1B 109.5
O1 C1 H1C 109.5
H1A C1 H1C 109.5
H1B C1 H1C 109.5
C7 C2 C3 121.5(13)
C7 C2 O1 115.4(11)
C3 C2 O1 123.0(13)
C4 C3 C2 118.9(15)
C4 C3 H3 120.6
C2 C3 H3 120.6
C5 C4 C3 120.5(14)
C5 C4 H4 119.7
C3 C4 H4 119.7
C4 C5 C6 121.3(14)
C4 C5 H5 119.4
C6 C5 H5 119.4
C7 C6 C8 127.7(13)
C7 C6 C5 116.5(14)
C8 C6 C5 115.8(13)
C2 C7 O2 116.9(11)
C2 C7 C6 121.1(12)
O2 C7 C6 121.9(12)
N1 C8 C6 128.4(13)
N1 C8 H8 115.8
C6 C8 H8 115.8
C10 C9 N1 119.2(16)
C10 C9 H9A 107.5
N1 C9 H9A 107.5
C10 C9 H9B 107.5
N1 C9 H9B 107.5
H9A C9 H9B 107.0
C9 C10 C11 114(2)
C9 C10 H10A 108.7
C11 C10 H10A 108.7
C9 C10 H10B 108.7
C11 C10 H10B 108.7
H10A C10 H10B 107.6
C10 C11 N2 117.3(17)
C10 C11 H11A 108.0
N2 C11 H11A 108.0
C10 C11 H11B 108.0
N2 C11 H11B 108.0
H11A C11 H11B 107.2
N2 C12 C13 131.0(16)
N2 C12 H12 114.5
C13 C12 H12 114.5
C14 C13 C18 119(2)
C14 C13 C12 118.5(18)
C18 C13 C12 122.9(14)
C15 C14 C13 120(2)
C15 C14 H14 120.2
C13 C14 H14 120.2
C16 C15 C14 121.6(19)
C16 C15 H15 119.2
C14 C15 H15 119.2
C15 C16 C17 121(2)
C15 C16 H16 119.3
C17 C16 H16 119.3
C16 C17 C18 119.6(17)
C16 C17 O4 125.5(17)
C18 C17 O4 114.9(12)
O3 C18 C17 116.7(14)
O3 C18 C13 124.0(15)
C17 C18 C13 119.3(14)
O4 C19 H19A 109.5
O4 C19 H19B 109.5
H19A C19 H19B 109.5
O4 C19 H19C 109.5
H19A C19 H19C 109.5
H19B C19 H19C 109.5
N3 C20 C21 121.9(13)
N3 C20 H20 119.1
C21 C20 H20 119.1
C20 C21 C22 119.9(13)
C20 C21 H21 120.0
C22 C21 H21 120.0
C23 C22 C21 116.5(12)
C23 C22 C25 123.8(14)
C21 C22 C25 119.6(12)
C24 C23 C22 120.5(14)
C24 C23 H23 119.7
C22 C23 H23 119.7
N3 C24 C23 125.5(14)
N3 C24 H24 117.2
C23 C24 H24 117.2
C26 C25 C22 127.5(13)
C26 C25 C34 107.9(12)
C22 C25 C34 124.6(13)
C27 C26 C25 125.9(13)
C27 C26 C32 127.0(13)
C25 C26 C32 106.3(12)
C28 C27 C26 130.1(15)
C28 C27 H27 114.9
C26 C27 H27 114.9
C27 C28 C29 128.6(16)
C27 C28 H28 115.7
C29 C28 H28 115.7
C30 C29 C28 127.4(17)
C30 C29 H29 116.3
C28 C29 H29 116.3
C31 C30 C29 132.1(16)
C31 C30 H30 114.0
C29 C30 H30 114.0
C30 C31 C32 128.0(14)
C30 C31 H31 116.0
C32 C31 H31 116.0
C33 C32 C31 125.5(12)
C33 C32 C26 108.7(11)
C31 C32 C26 125.8(13)
C32 C33 C34 107.7(11)
C32 C33 C35 127.5(12)
C34 C33 C35 124.6(14)
C33 C34 C25 109.4(13)
C33 C34 H34 125.3
C25 C34 H34 125.3
C36 C35 C39 113.6(13)
C36 C35 C33 120.5(14)
C39 C35 C33 125.9(14)
C35 C36 C37 120.0(18)
C35 C36 H36 120.0
C37 C36 H36 120.0
N4 C37 C36 124(2)
N4 C37 H37 118.0
C36 C37 H37 118.0
N4 C38 C39 125.6(17)
N4 C38 H38 117.2
C39 C38 H38 117.2
C38 C39 C35 121.1(16)
C38 C39 H39 119.4
C35 C39 H39 119.4
C8 N1 C9 118.1(14)
C8 N1 Zn1 122.3(10)
C9 N1 Zn1 119.0(12)
C12 N2 C11 119.2(16)
C12 N2 Zn1 122.8(13)
C11 N2 Zn1 118.0(13)
C24 N3 C20 115.6(11)
C24 N3 Zn1 125.0(9)
C20 N3 Zn1 119.0(9)
C37 N4 C38 115.6(15)
O5 N5 O7 122.3(16)
O5 N5 O6 117.3(13)
O7 N5 O6 120.0(17)
O5 N5 Eu 59.7(7)
O7 N5 Eu 175.9(15)
O6 N5 Eu 57.7(7)
O10 N6 O8 133(2)
O10 N6 O9 115.7(19)
O8 N6 O9 110.9(14)
O10 N6 Eu 173.0(16)
O8 N6 Eu 53.3(9)
O9 N6 Eu 57.6(8)
O13 N7 O12 122.1(15)
O13 N7 O11 122.2(15)
O12 N7 O11 115.7(12)
O13 N7 Eu 176.7(12)
O12 N7 Eu 58.4(7)
O11 N7 Eu 57.2(7)
C2 O1 C1 117.5(12)
C2 O1 Eu 117.6(7)
C1 O1 Eu 124.7(10)
C7 O2 Zn1 122.9(8)
C7 O2 Eu 125.8(8)
Zn1 O2 Eu 110.3(3)
C18 O3 Zn1 125.3(9)
C18 O3 Eu 124.8(9)
Zn1 O3 Eu 109.8(3)
C17 O4 C19 118.3(13)
C17 O4 Eu 116.7(8)
C19 O4 Eu 124.4(11)
N5 O5 Eu 96.3(9)
N5 O6 Eu 96.9(9)
N6 O8 Eu 103.2(12)
N6 O9 Eu 98.0(10)
N7 O11 Eu 97.2(8)
N7 O12 Eu 96.4(8)
N3 Zn1 N1 101.3(4)
N3 Zn1 O3 101.7(4)
N1 Zn1 O3 154.6(4)
N3 Zn1 N2 104.0(4)
N1 Zn1 N2 95.3(6)
O3 Zn1 N2 89.5(5)
N3 Zn1 O2 101.9(4)
N1 Zn1 O2 89.9(4)
O3 Zn1 O2 74.9(3)
N2 Zn1 O2 152.0(4)
N3 Zn1 Eu 103.1(3)
N1 Zn1 Eu 125.2(4)
O3 Zn1 Eu 37.8(2)
N2 Zn1 Eu 124.5(4)
O2 Zn1 Eu 37.2(2)
O2 Eu O3 64.8(3)
O2 Eu O11 70.2(4)
O3 Eu O11 83.4(4)
O2 Eu O12 114.1(3)
O3 Eu O12 80.9(3)
O11 Eu O12 50.6(4)
O2 Eu O8 113.7(4)
O3 Eu O8 150.5(4)
O11 Eu O8 69.5(5)
O12 Eu O8 73.1(4)
O2 Eu O6 116.5(4)
O3 Eu O6 120.5(4)
O11 Eu O6 156.0(5)
O12 Eu O6 129.4(4)
O8 Eu O6 87.3(5)
O2 Eu O4 125.9(3)
O3 Eu O4 63.4(3)
O11 Eu O4 117.3(4)
O12 Eu O4 71.6(3)
O8 Eu O4 118.9(4)
O6 Eu O4 78.8(4)
O2 Eu O1 63.3(3)
O3 Eu O1 125.9(3)
O11 Eu O1 93.0(4)
O12 Eu O1 134.9(3)
O8 Eu O1 68.8(4)
O6 Eu O1 72.2(4)
O4 Eu O1 149.7(4)
O2 Eu O5 77.3(3)
O3 Eu O5 77.7(3)
O11 Eu O5 146.9(4)
O12 Eu O5 148.1(4)
O8 Eu O5 131.7(4)
O6 Eu O5 49.4(4)
O4 Eu O5 77.7(4)
O1 Eu O5 77.0(4)
O2 Eu O9 161.0(4)
O3 Eu O9 132.8(4)
O11 Eu O9 101.8(4)
O12 Eu O9 68.4(4)
O8 Eu O9 47.8(4)
O6 Eu O9 64.1(4)
O4 Eu O9 73.2(4)
O1 Eu O9 100.9(4)
O5 Eu O9 110.9(4)
O2 Eu N7 92.5(4)
O3 Eu N7 81.5(4)
O11 Eu N7 25.5(4)
O12 Eu N7 25.1(3)
O8 Eu N7 69.0(4)
O6 Eu N7 148.6(4)
O4 Eu N7 94.4(4)
O1 Eu N7 114.8(4)
O5 Eu N7 159.2(4)
O9 Eu N7 84.5(4)
O2 Eu N5 96.9(4)
O3 Eu N5 98.4(4)
O11 Eu N5 164.9(4)
O12 Eu N5 144.4(3)
O8 Eu N5 110.8(5)
O6 Eu N5 25.4(4)
O4 Eu N5 76.4(4)
O1 Eu N5 73.7(4)
O5 Eu N5 24.0(3)
O9 Eu N5 88.0(4)
N7 Eu N5 169.5(4)

loop_
_geom_bond_atom_site_label_1
_geom_bond_atom_site_label_2
_geom_bond_distance
C1 O1 1.45(2)
C1 H1A 0.9600
C1 H1B 0.9600
C1 H1C 0.9600
C2 C7 1.359(19)
C2 C3 1.398(18)
C2 O1 1.400(16)
C3 C4 1.37(2)
C3 H3 0.9300
C4 C5 1.37(3)
C4 H4 0.9300
C5 C6 1.44(2)
C5 H5 0.9300
C6 C7 1.398(18)
C6 C8 1.41(2)
C7 O2 1.370(15)
C8 N1 1.285(18)
C8 H8 0.9300
C9 C10 1.42(3)
C9 N1 1.45(2)
C9 H9A 0.9700
C9 H9B 0.9700
C10 C11 1.46(3)
C10 H10A 0.9700
C10 H10B 0.9700
C11 N2 1.47(3)
C11 H11A 0.9700
C11 H11B 0.9700
C12 N2 1.27(2)
C12 C13 1.45(3)
C12 H12 0.9300
C13 C14 1.40(2)
C13 C18 1.41(2)
C14 C15 1.37(3)
C14 H14 0.9300
C15 C16 1.33(3)
C15 H15 0.9300
C16 C17 1.38(2)
C16 H16 0.9300
C17 C18 1.39(2)
C17 O4 1.41(2)
C18 O3 1.351(15)
C19 O4 1.43(2)
C19 H19A 0.9600
C19 H19B 0.9600
C19 H19C 0.9600
C20 N3 1.383(17)
C20 C21 1.388(18)
C20 H20 0.9300
C21 C22 1.42(2)
C21 H21 0.9300
C22 C23 1.376(18)
C22 C25 1.455(18)
C23 C24 1.348(18)
C23 H23 0.9300
C24 N3 1.336(18)
C24 H24 0.9300
C25 C26 1.401(19)
C25 C34 1.456(19)
C26 C27 1.38(2)
C26 C32 1.493(17)
C27 C28 1.38(2)
C27 H27 0.9300
C28 C29 1.41(2)
C28 H28 0.9300
C29 C30 1.37(2)
C29 H29 0.9300
C30 C31 1.36(2)
C30 H30 0.9300
C31 C32 1.434(19)
C31 H31 0.9300
C32 C33 1.402(19)
C33 C34 1.407(19)
C33 C35 1.441(18)
C34 H34 0.9300
C35 C36 1.39(2)
C35 C39 1.41(2)
C36 C37 1.41(2)
C36 H36 0.9300
C37 N4 1.30(2)
C37 H37 0.9300
C38 N4 1.32(2)
C38 C39 1.34(2)
C38 H38 0.9300
C39 H39 0.9300
N1 Zn1 2.075(12)
N2 Zn1 2.081(13)
N3 Zn1 2.074(11)
N5 O5 1.211(17)
N5 O7 1.224(17)
N5 O6 1.280(17)
N5 Eu 2.962(13)
N6 O10 1.142(17)
N6 O8 1.246(19)
N6 O9 1.271(19)
N6 Eu 3.050(15)
N7 O13 1.217(16)
N7 O12 1.251(15)
N7 O11 1.271(17)
N7 Eu 2.927(13)
O1 Eu 2.557(9)
O2 Zn1 2.084(9)
O2 Eu 2.350(8)
O3 Zn1 2.075(10)
O3 Eu 2.370(9)
O4 Eu 2.556(9)
O5 Eu 2.573(11)
O6 Eu 2.522(10)
O8 Eu 2.513(13)
O9 Eu 2.601(14)
O11 Eu 2.482(10)
O12 Eu 2.510(10)
Zn1 Eu 3.6418(18)
